data_2219131
loop_
_publ_author_name
'Li, Bailin'
'Zhang, Shuai'
'Wang, Yifeng'
'Luo, Shuping'

_publ_section_title
;
 (<i>S</i>)-2-[(2-Ammoniophenyl)sulfanylmethyl]pyrrolidinium dibromide
;
_journal_coeditor_code PK2105
_journal_issue 8
_journal_name_full 'Acta Crystallographica Section E'
_journal_page_first o1549
_journal_paper_doi 10.1107/S1600536808021089
_journal_volume 64
_journal_year 2008
_chemical_formula_iupac 'C11 H18 N2 S 2+, 2Br -'
_chemical_formula_moiety 'C11 H18 N2 S 2+, 2(Br -)'
_chemical_formula_sum 'C11 H18 Br2 N2 S'
_chemical_formula_weight 370.15
_chemical_name_systematic
;
(<i>S</i>)-2-[(2-Ammoniophenyl)sulfanylmethyl]pyrrolidinium dibromide
;
_space_group_IT_number 19
_symmetry_cell_setting orthorhombic
_symmetry_space_group_name_Hall 'P 2ac 2ab'
_symmetry_space_group_name_H-M 'P 21 21 21'
_atom_sites_solution_hydrogens geom
_atom_sites_solution_primary direct
_atom_sites_solution_secondary difmap
_audit_creation_method SHELXL-97
_cell_angle_alpha 90.00
_cell_angle_beta 90.00
_cell_angle_gamma 90.00
_cell_formula_units_Z 4
_cell_length_a 7.9399(9)
_cell_length_b 10.8427(13)
_cell_length_c 17.658(2)
_cell_measurement_reflns_used 1525
_cell_measurement_temperature 293(2)
_cell_measurement_theta_max 38.264
_cell_measurement_theta_min 4.408
_cell_volume 1520.2(3)
_computing_cell_refinement 'SAINT (Bruker, 2000)'
_computing_data_collection 'SMART (Bruker, 2001)'
_computing_data_reduction 'SAINT (Bruker, 2000)'
_computing_molecular_graphics 'SHELXTL (Sheldrick, 2008)'
_computing_publication_material 'SHELXTL (Sheldrick, 2008)'
_computing_structure_refinement 'SHELXL97 (Sheldrick, 2008)'
_computing_structure_solution 'SHELXS97 (Sheldrick, 2008)'
_diffrn_ambient_temperature 293(2)
_diffrn_measured_fraction_theta_full 0.998
_diffrn_measured_fraction_theta_max 0.998
_diffrn_measurement_device_type 'Bruker SMART CCD area-detector'
_diffrn_measurement_method '\f and \w'
_diffrn_radiation_monochromator graphite
_diffrn_radiation_source 'fine-focus sealed tube'
_diffrn_radiation_type MoK\a
_diffrn_radiation_wavelength 0.71073
_diffrn_reflns_av_R_equivalents 0.1355
_diffrn_reflns_av_sigmaI/netI 0.1478
_diffrn_reflns_limit_h_max 10
_diffrn_reflns_limit_h_min -9
_diffrn_reflns_limit_k_max 12
_diffrn_reflns_limit_k_min -13
_diffrn_reflns_limit_l_max 18
_diffrn_reflns_limit_l_min -22
_diffrn_reflns_number 8969
_diffrn_reflns_theta_full 27.00
_diffrn_reflns_theta_max 27.00
_diffrn_reflns_theta_min 2.20
_diffrn_standards_number 0
_exptl_absorpt_coefficient_mu 5.449
_exptl_absorpt_correction_T_max 0.137
_exptl_absorpt_correction_T_min 0.103
_exptl_absorpt_correction_type multi-scan
_exptl_absorpt_process_details '(SADABS; Sheldrick, 1996)'
_exptl_crystal_colour colorless
_exptl_crystal_density_diffrn 1.617
_exptl_crystal_density_method 'not measured'
_exptl_crystal_description prismatic
_exptl_crystal_F_000 736
_exptl_crystal_size_max 0.487
_exptl_crystal_size_mid 0.421
_exptl_crystal_size_min 0.365
_refine_diff_density_max 0.674
_refine_diff_density_min -0.504
_refine_ls_abs_structure_details 'Flack (1983), 1394 Friedel pairs'
_refine_ls_abs_structure_Flack 0.00(2)
_refine_ls_extinction_coef 0.00050(10)
_refine_ls_extinction_expression Fc^*^=kFc[1+0.001xFc^2^\l^3^/sin(2\q)]^-1/4^
_refine_ls_extinction_method 'SHELXL97 (Sheldrick, 2008)'
_refine_ls_goodness_of_fit_ref 0.833
_refine_ls_hydrogen_treatment mixed
_refine_ls_matrix_type full
_refine_ls_number_parameters 158
_refine_ls_number_reflns 3311
_refine_ls_number_restraints 3
_refine_ls_restrained_S_all 0.832
_refine_ls_R_factor_all 0.0999
_refine_ls_R_factor_gt 0.0579
_refine_ls_shift/su_max 0.000
_refine_ls_shift/su_mean 0.000
_refine_ls_structure_factor_coef Fsqd
_refine_ls_weighting_details 'calc w=1/[\s^2^(Fo^2^)+(0.049P)^2^] where P=(Fo^2^+2Fc^2^)/3'
_refine_ls_weighting_scheme calc
_refine_ls_wR_factor_gt 0.1237
_refine_ls_wR_factor_ref 0.1337
_reflns_number_gt 1808
_reflns_number_total 3311
_reflns_threshold_expression I>2\s(I)
_cod_data_source_file pk2105.cif
_cod_data_source_block I
_cod_depositor_comments
;
The following automatic conversions were performed:
'_symmetry_cell_setting' value 'Orthorhombic' changed to 'orthorhombic'
according to '/home/saulius/struct/CIF-dictionaries/cif_core.dic'
dictionary named 'cif_core.dic' version 2.4.1 from 2010-06-29.

Automatic conversion script
Id: cif_fix_enum 1527 2010-12-29 10:47:43Z saulius 

The following automatic conversions were performed:

'_symmetry_cell_setting' value 'Orthorhombic' changed to
'orthorhombic' according to
/home/saulius/struct/CIF-dictionaries/cif_core.dic dictionary named
'cif_core.dic' version 2.4.1 from 2010-06-29.

Automatic conversion script
Id: cif_fix_values 1715 2011-07-08 13:25:40Z adriana 
;
_cod_database_code 2219131
_cod_database_fobs_code 2219131

loop_
_symmetry_equiv_pos_as_xyz
'x, y, z'
'-x+1/2, -y, z+1/2'
'-x, y+1/2, -z+1/2'
'x+1/2, -y+1/2, -z'

loop_
_atom_site_type_symbol
_atom_site_label
_atom_site_fract_x
_atom_site_fract_y
_atom_site_fract_z
_atom_site_U_iso_or_equiv
_atom_site_adp_type
_atom_site_calc_flag
_atom_site_refinement_flags
_atom_site_occupancy
Br Br1 0.30470(12) -0.24305(9) -0.08797(5) 0.0559(3) Uani d . 1
Br Br2 -0.38177(12) 0.34415(8) 0.06967(5) 0.0526(3) Uani d . 1
S S1 -0.0443(3) 0.1034(2) 0.14946(13) 0.0524(6) Uani d . 1
N N1 0.0399(9) 0.3571(6) 0.0600(4) 0.0502(18) Uani d . 1
H H1A 0.0636 0.2939 0.0288 0.060 Uiso calc R 1
H H1B -0.0728 0.3650 0.0630 0.060 Uiso calc R 1
N N2 0.1147(12) -0.0815(8) 0.0452(5) 0.0487(18) Uani d D 1
C C1 0.1159(18) 0.4726(9) 0.0308(7) 0.083(3) Uani d . 1
H H1C 0.0296 0.5273 0.0111 0.100 Uiso calc R 1
H H1D 0.1959 0.4549 -0.0093 0.100 Uiso calc R 1
C C2 0.2025(14) 0.5297(9) 0.0973(7) 0.072(3) Uani d . 1
H H2A 0.3237 0.5225 0.0921 0.087 Uiso calc R 1
H H2B 0.1735 0.6164 0.1013 0.087 Uiso calc R 1
C C3 0.1443(14) 0.4625(9) 0.1640(6) 0.068(3) Uani d . 1
H H3A 0.0420 0.4990 0.1840 0.081 Uiso calc R 1
H H3B 0.2297 0.4627 0.2033 0.081 Uiso calc R 1
C C4 0.1120(12) 0.3339(8) 0.1362(4) 0.049(2) Uani d . 1
H H4 0.2194 0.2901 0.1309 0.059 Uiso calc R 1
C C5 -0.0079(11) 0.2577(8) 0.1852(4) 0.052(2) Uani d . 1
H H5A -0.1150 0.3004 0.1885 0.062 Uiso calc R 1
H H5B 0.0381 0.2519 0.2359 0.062 Uiso calc R 1
C C6 0.1553(11) 0.0316(8) 0.1640(5) 0.047(2) Uani d . 1
C C7 0.2504(11) 0.0537(9) 0.2270(5) 0.056(3) Uani d . 1
H H7 0.2117 0.1092 0.2632 0.068 Uiso calc R 1
C C8 0.4032(13) -0.0049(10) 0.2382(6) 0.073(3) Uani d . 1
H H8 0.4680 0.0138 0.2805 0.087 Uiso calc R 1
C C9 0.4579(14) -0.0887(10) 0.1879(6) 0.071(3) Uani d . 1
H H9 0.5602 -0.1285 0.1956 0.085 Uiso calc R 1
C C10 0.3611(11) -0.1161(8) 0.1239(5) 0.053(2) Uani d . 1
H H10 0.3980 -0.1750 0.0893 0.063 Uiso calc R 1
C C11 0.2112(12) -0.0555(8) 0.1123(5) 0.045(2) Uani d . 1
H H2C 0.157(10) -0.127(6) 0.012(4) 0.06(3) Uiso d D 1
H H2D 0.094(12) -0.032(6) 0.010(3) 0.06(3) Uiso d D 1
H H2E 0.043(10) -0.135(7) 0.054(6) 0.09(4) Uiso d D 1

loop_
_atom_site_aniso_label
_atom_site_aniso_U_11
_atom_site_aniso_U_22
_atom_site_aniso_U_33
_atom_site_aniso_U_12
_atom_site_aniso_U_13
_atom_site_aniso_U_23
Br1 0.0514(6) 0.0627(5) 0.0536(6) 0.0081(5) -0.0055(4) -0.0024(5)
Br2 0.0526(6) 0.0614(5) 0.0438(5) 0.0072(5) -0.0041(4) -0.0022(5)
S1 0.0412(14) 0.0682(15) 0.0479(14) 0.0052(12) 0.0015(11) 0.0049(12)
N1 0.045(4) 0.060(4) 0.046(4) 0.007(4) 0.004(3) -0.001(4)
N2 0.054(5) 0.048(5) 0.044(5) -0.003(5) 0.002(5) -0.002(4)
C1 0.105(10) 0.061(7) 0.084(8) 0.010(7) 0.005(8) 0.006(6)
C2 0.055(7) 0.055(6) 0.107(10) 0.005(5) 0.010(7) -0.017(6)
C3 0.062(8) 0.074(7) 0.067(7) -0.006(6) -0.007(6) -0.021(6)
C4 0.038(5) 0.066(6) 0.044(5) 0.015(5) 0.000(4) 0.003(5)
C5 0.053(6) 0.070(6) 0.033(4) 0.019(6) 0.002(4) -0.009(5)
C6 0.033(6) 0.062(6) 0.046(5) 0.008(4) -0.006(4) 0.010(4)
C7 0.043(6) 0.077(7) 0.048(6) 0.012(5) 0.003(5) 0.000(5)
C8 0.062(8) 0.102(8) 0.055(7) 0.010(7) -0.022(6) -0.008(6)
C9 0.054(7) 0.103(8) 0.056(7) 0.028(7) -0.005(6) -0.001(6)
C10 0.046(6) 0.061(6) 0.051(5) 0.022(5) 0.011(5) 0.010(4)
C11 0.044(6) 0.059(6) 0.031(5) 0.000(5) 0.000(4) 0.007(4)

loop_
_atom_type_symbol
_atom_type_description
_atom_type_scat_dispersion_real
_atom_type_scat_dispersion_imag
_atom_type_scat_source
C C 0.0033 0.0016 'International Tables Vol C Tables 4.2.6.8 and 6.1.1.4'
H H 0.0000 0.0000 'International Tables Vol C Tables 4.2.6.8 and 6.1.1.4'
N N 0.0061 0.0033 'International Tables Vol C Tables 4.2.6.8 and 6.1.1.4'
S S 0.1246 0.1234 'International Tables Vol C Tables 4.2.6.8 and 6.1.1.4'
Br Br -0.2901 2.4595 'International Tables Vol C Tables 4.2.6.8 and 6.1.1.4'

loop_
_geom_angle_atom_site_label_1
_geom_angle_atom_site_label_2
_geom_angle_atom_site_label_3
_geom_angle
C6 S1 C5 102.2(4)
C1 N1 C4 107.5(8)
C1 N1 H1A 110.2
C4 N1 H1A 110.2
C1 N1 H1B 110.2
C4 N1 H1B 110.2
H1A N1 H1B 108.5
C11 N2 H2C 118(6)
C11 N2 H2D 126(6)
H2C N2 H2D 87(7)
C11 N2 H2E 111(7)
H2C N2 H2E 90(9)
H2D N2 H2E 117(10)
N1 C1 C2 105.3(9)
N1 C1 H1C 110.7
C2 C1 H1C 110.7
N1 C1 H1D 110.7
C2 C1 H1D 110.7
H1C C1 H1D 108.8
C3 C2 C1 106.3(8)
C3 C2 H2A 110.5
C1 C2 H2A 110.5
C3 C2 H2B 110.5
C1 C2 H2B 110.5
H2A C2 H2B 108.7
C2 C3 C4 104.7(7)
C2 C3 H3A 110.8
C4 C3 H3A 110.8
C2 C3 H3B 110.8
C4 C3 H3B 110.8
H3A C3 H3B 108.9
N1 C4 C3 101.8(7)
N1 C4 C5 111.3(7)
C3 C4 C5 115.1(8)
N1 C4 H4 109.4
C3 C4 H4 109.4
C5 C4 H4 109.4
C4 C5 S1 113.7(6)
C4 C5 H5A 108.8
S1 C5 H5A 108.8
C4 C5 H5B 108.8
S1 C5 H5B 108.8
H5A C5 H5B 107.7
C7 C6 C11 118.6(8)
C7 C6 S1 122.1(7)
C11 C6 S1 119.1(7)
C6 C7 C8 121.3(9)
C6 C7 H7 119.3
C8 C7 H7 119.3
C9 C8 C7 120.0(10)
C9 C8 H8 120.0
C7 C8 H8 120.0
C8 C9 C10 120.1(9)
C8 C9 H9 120.0
C10 C9 H9 120.0
C11 C10 C9 119.6(9)
C11 C10 H10 120.2
C9 C10 H10 120.2
C10 C11 C6 120.3(8)
C10 C11 N2 119.4(8)
C6 C11 N2 120.3(8)

loop_
_geom_bond_atom_site_label_1
_geom_bond_atom_site_label_2
_geom_bond_distance
Br1 H2C 2.47(7)
Br2 H1B 2.4665
S1 C6 1.784(8)
S1 C5 1.811(9)
N1 C1 1.483(12)
N1 C4 1.484(10)
N1 H1A 0.9000
N1 H1B 0.9000
N2 C11 1.438(11)
N2 H2C 0.84(7)
N2 H2D 0.84(6)
N2 H2E 0.83(8)
C1 C2 1.495(14)
C1 H1C 0.9700
C1 H1D 0.9700
C2 C3 1.460(13)
C2 H2A 0.9700
C2 H2B 0.9700
C3 C4 1.500(12)
C3 H3A 0.9700
C3 H3B 0.9700
C4 C5 1.529(12)
C4 H4 0.9800
C5 H5A 0.9700
C5 H5B 0.9700
C6 C7 1.366(11)
C6 C11 1.388(11)
C7 C8 1.383(13)
C7 H7 0.9300
C8 C9 1.343(13)
C8 H8 0.9300
C9 C10 1.399(13)
C9 H9 0.9300
C10 C11 1.374(12)
C10 H10 0.9300

loop_
_geom_hbond_atom_site_label_D
_geom_hbond_atom_site_label_H
_geom_hbond_atom_site_label_A
_geom_hbond_site_symmetry_A
_geom_hbond_distance_DH
_geom_hbond_distance_HA
_geom_hbond_distance_DA
_geom_hbond_angle_DHA
N2 H2E Br1 4_445 0.83(8) 2.39(8) 3.201(9) 169(10)
N2 H2D Br2 4 0.84(6) 2.48(4) 3.277(9) 159(8)
N2 H2C Br1 . 0.84(7) 2.47(7) 3.298(9) 173(8)
N1 H1B Br2 . 0.90 2.47 3.355(7) 169.3
N1 H1A Br2 4 0.90 2.33 3.224(7) 169.6

loop_
_geom_torsion_atom_site_label_1
_geom_torsion_atom_site_label_2
_geom_torsion_atom_site_label_3
_geom_torsion_atom_site_label_4
_geom_torsion
C4 N1 C1 C2 -12.2(11)
N1 C1 C2 C3 -12.1(11)
C1 C2 C3 C4 31.4(11)
C1 N1 C4 C3 30.7(10)
C1 N1 C4 C5 153.8(8)
C2 C3 C4 N1 -38.0(10)
C2 C3 C4 C5 -158.6(8)
N1 C4 C5 S1 64.5(8)
C3 C4 C5 S1 179.7(7)
C6 S1 C5 C4 69.0(6)
C5 S1 C6 C7 38.7(8)
C5 S1 C6 C11 -145.6(7)
C11 C6 C7 C8 2.8(14)
S1 C6 C7 C8 178.6(8)
C6 C7 C8 C9 -2.4(15)
C7 C8 C9 C10 0.5(16)
C8 C9 C10 C11 1.0(15)
C9 C10 C11 C6 -0.6(13)
C9 C10 C11 N2 178.2(9)
C7 C6 C11 C10 -1.3(12)
S1 C6 C11 C10 -177.2(6)
C7 C6 C11 N2 180.0(8)
S1 C6 C11 N2 4.1(11)

loop_
_cod_related_entry_id
_cod_related_entry_database
_cod_related_entry_code
1 ChemSpider 30655583
